data_6000579
loop_
_publ_author_name
'Randy S. Rarig'
'Robert Lam'
'Peter Y. Zavalij'
'J. Katana Ngala'
'Robert L. LaDuca,'
'John E. Greedan'
'Jon Zubieta'

_publ_section_title
;
 Ligand influences on copper molybdate networks: The structures and
 magnetism of [Cu(3,4 '-bpy)MoO4], [Cu(3,3 '-bpy)(0.5)MoO4], and [Cu(4,4
 '-bpy)(0.5)MoO4].1.5H(2)O
;
_journal_issue 8
_journal_name_full 'Inorganic Chemistry'
_journal_page_first 2124
_journal_page_last 2133
_journal_paper_doi 10.1021/ic0111536
_journal_volume 41
_journal_year 2002
_chemical_formula_sum 'C10 H8 Cu Mo N2 O4'
_chemical_formula_weight 379.66
_space_group_IT_number 61
_space_group_name_H-M_alt 'P b c a'
_symmetry_cell_setting orthorhombic
_symmetry_space_group_name_Hall '-P 2ac 2ab'
_symmetry_space_group_name_H-M 'P b c a'
_atom_sites_solution_hydrogens geom
_atom_sites_solution_primary direct
_atom_sites_solution_secondary difmap
_audit_creation_method SHELXL-97
_cell_angle_alpha 90.000
_cell_angle_beta 90.000
_cell_angle_gamma 90.000
_cell_formula_units_Z 8
_cell_length_a 12.4823(6)
_cell_length_b 9.1699(4)
_cell_length_c 19.5647(9)
_cell_measurement_reflns_used 2751
_cell_measurement_temperature 90(2)
_cell_measurement_theta_max 28.28
_cell_measurement_theta_min 2.08
_cell_volume 2239.40(18)
_computing_structure_refinement 'SHELXL-97 (Sheldrick, 1997)'
_computing_structure_solution 'SHELXS-97 (Sheldrick, 1990)'
_diffrn_ambient_temperature 90(2)
_diffrn_detector_area_resol_mean '512 x 512'
_diffrn_measured_fraction_theta_full 0.991
_diffrn_measured_fraction_theta_max 0.991
_diffrn_measurement_device_type 'Bruker-AXS P4 w/CCD'
_diffrn_measurement_method 'phi and omega scans'
_diffrn_radiation_monochromator graphite
_diffrn_radiation_source 'fine-focus sealed tube'
_diffrn_radiation_type MoK\a
_diffrn_radiation_wavelength 0.71073
_diffrn_reflns_av_R_equivalents 0.0499
_diffrn_reflns_av_sigmaI/netI 0.0374
_diffrn_reflns_limit_h_max 16
_diffrn_reflns_limit_h_min -14
_diffrn_reflns_limit_k_max 12
_diffrn_reflns_limit_k_min -11
_diffrn_reflns_limit_l_max 25
_diffrn_reflns_limit_l_min -23
_diffrn_reflns_number 14114
_diffrn_reflns_theta_full 28.28
_diffrn_reflns_theta_max 28.28
_diffrn_reflns_theta_min 2.08
_exptl_absorpt_coefficient_mu 3.026
_exptl_absorpt_correction_T_max 1.00
_exptl_absorpt_correction_T_min 0.7637
_exptl_absorpt_correction_type multi-scan
_exptl_absorpt_process_details 'SADABS (Sheldrick, 1997)'
_exptl_crystal_colour Blue
_exptl_crystal_density_diffrn 2.252
_exptl_crystal_density_method 'not measured'
_exptl_crystal_description Needle
_exptl_crystal_F_000 1480
_exptl_crystal_size_max 0.2
_exptl_crystal_size_mid 0.2
_exptl_crystal_size_min 0.01
_refine_diff_density_max 0.744
_refine_diff_density_min -0.640
_refine_diff_density_rms 0.134
_refine_ls_extinction_coef ?
_refine_ls_extinction_method none
_refine_ls_goodness_of_fit_ref 1.060
_refine_ls_hydrogen_treatment mixed
_refine_ls_matrix_type full
_refine_ls_number_parameters 195
_refine_ls_number_reflns 2751
_refine_ls_number_restraints 0
_refine_ls_restrained_S_all 1.060
_refine_ls_R_factor_all 0.0447
_refine_ls_R_factor_gt 0.0299
_refine_ls_shift/su_max 0.011
_refine_ls_shift/su_mean 0.001
_refine_ls_structure_factor_coef Fsqd
_refine_ls_weighting_details 'calc w=1/[\s^2^(Fo^2^)+(0.0367P)^2^+0.0000P] where P=(Fo^2^+2Fc^2^)/3'
_refine_ls_weighting_scheme calc
_refine_ls_wR_factor_gt 0.0667
_refine_ls_wR_factor_ref 0.0706
_reflns_number_gt 2211
_reflns_number_total 2751
_reflns_threshold_expression >2sigma(I)
_cod_depositor_comments
;
The following automatic conversions were performed:

'_symmetry_cell_setting' value 'Orthorhombic' changed to
'orthorhombic' according to the built-in table from CIF Core
dictionary named 'cif_core.dic' version 2.4.1 from 2010-06-29.

Automatic conversion script
Id: cif_fix_values 1646 2011-03-28 12:23:43Z adriana 
;
_cod_database_code 6000579

loop_
_symmetry_equiv_pos_as_xyz
'x, y, z'
'-x+1/2, -y, z+1/2'
'-x, y+1/2, -z+1/2'
'x+1/2, -y+1/2, -z'
'-x, -y, -z'
'x-1/2, y, -z-1/2'
'x, -y-1/2, z-1/2'
'-x-1/2, y-1/2, z'

loop_
_atom_site_label
_atom_site_type_symbol
_atom_site_fract_x
_atom_site_fract_y
_atom_site_fract_z
_atom_site_U_iso_or_equiv
_atom_site_adp_type
_atom_site_occupancy
_atom_site_symmetry_multiplicity
_atom_site_calc_flag
_atom_site_refinement_flags
_atom_site_disorder_assembly
_atom_site_disorder_group
Cu1 Cu 0.82952(3) 0.02709(4) 0.247505(18) 0.00707(10) Uani 1 1 d . . .
Mo1 Mo 1.09232(2) 0.13718(3) 0.318830(13) 0.00720(8) Uani 1 1 d . . .
O1 O 0.96382(17) 0.0756(2) 0.29181(11) 0.0101(5) Uani 1 1 d . . .
O2 O 1.12137(18) 0.3025(3) 0.27946(12) 0.0150(5) Uani 1 1 d . . .
O3 O 1.19084(17) 0.0046(2) 0.29647(11) 0.0096(5) Uani 1 1 d . . .
O4 O 1.09078(18) 0.1595(3) 0.40661(11) 0.0151(5) Uani 1 1 d . . .
C1 C 0.8503(2) 0.0547(4) 0.09687(16) 0.0089(6) Uani 1 1 d . . .
C2 C 0.8821(2) 0.1127(3) 0.03438(16) 0.0090(7) Uani 1 1 d . . .
C3 C 0.9566(3) 0.2270(4) 0.03540(17) 0.0121(7) Uani 1 1 d . . .
C4 C 0.9903(3) 0.2813(4) 0.09735(16) 0.0122(7) Uani 1 1 d . . .
C5 C 0.9515(3) 0.2215(4) 0.15720(16) 0.0104(7) Uani 1 1 d . . .
C6 C 0.8036(3) 0.0413(4) 0.40083(16) 0.0107(7) Uani 1 1 d . . .
C7 C 0.7611(3) 0.0105(4) 0.46358(16) 0.0106(6) Uani 1 1 d . . .
C8 C 0.6631(2) -0.0616(3) 0.46850(16) 0.0079(6) Uani 1 1 d . . .
C9 C 0.6120(3) -0.0933(4) 0.40715(16) 0.0099(7) Uani 1 1 d . . .
C10 C 0.6604(3) -0.0636(4) 0.34548(16) 0.0100(7) Uani 1 1 d . . .
N1 N 0.8835(2) 0.1080(3) 0.15725(13) 0.0085(6) Uani 1 1 d . . .
N2 N 0.7571(2) 0.0029(3) 0.34071(13) 0.0089(5) Uani 1 1 d . . .
H1 H 0.802(2) -0.027(3) 0.1025(15) 0.000(8) Uiso 1 1 d . . .
H3 H 0.977(3) 0.268(4) -0.0036(18) 0.011(9) Uiso 1 1 d . . .
H4 H 1.037(3) 0.356(3) 0.1015(15) 0.000(8) Uiso 1 1 d . . .
H5 H 0.972(3) 0.256(4) 0.1995(16) 0.006(8) Uiso 1 1 d . . .
H6 H 0.869(3) 0.079(4) 0.3955(16) 0.000(8) Uiso 1 1 d . . .
H7 H 0.798(3) 0.034(4) 0.498(2) 0.021(11) Uiso 1 1 d . . .
H9 H 0.549(4) -0.135(5) 0.409(2) 0.039(13) Uiso 1 1 d . . .
H10 H 0.623(3) -0.087(4) 0.3022(16) 0.002(8) Uiso 1 1 d . . .

loop_
_atom_site_aniso_label
_atom_site_aniso_U_11
_atom_site_aniso_U_22
_atom_site_aniso_U_33
_atom_site_aniso_U_23
_atom_site_aniso_U_13
_atom_site_aniso_U_12
Cu1 0.00605(19) 0.0086(2) 0.00651(18) 0.00038(15) -0.00048(15) -0.00069(14)
Mo1 0.00578(14) 0.00827(15) 0.00756(14) -0.00071(10) -0.00016(10) 0.00003(11)
O1 0.0060(11) 0.0117(12) 0.0126(11) 0.0010(9) -0.0010(9) -0.0012(9)
O2 0.0155(13) 0.0110(12) 0.0185(13) 0.0044(10) -0.0026(10) -0.0034(10)
O3 0.0086(11) 0.0103(12) 0.0100(11) 0.0002(9) 0.0006(9) 0.0004(9)
O4 0.0126(12) 0.0227(14) 0.0098(11) -0.0026(9) -0.0019(9) 0.0058(10)
C1 0.0044(15) 0.0106(17) 0.0116(16) 0.0026(12) 0.0014(12) -0.0003(12)
C2 0.0079(16) 0.0079(17) 0.0113(15) -0.0006(12) -0.0011(12) 0.0012(11)
C3 0.0114(16) 0.0147(18) 0.0101(17) 0.0030(13) 0.0000(13) 0.0002(13)
C4 0.0132(17) 0.0091(17) 0.0144(17) -0.0007(13) 0.0003(14) -0.0051(13)
C5 0.0121(16) 0.0110(18) 0.0081(15) -0.0019(12) -0.0022(13) 0.0009(13)
C6 0.0066(16) 0.0114(17) 0.0142(16) -0.0001(13) -0.0004(13) -0.0010(12)
C7 0.0104(16) 0.0131(17) 0.0082(15) -0.0011(13) -0.0032(13) -0.0010(13)
C8 0.0094(15) 0.0049(15) 0.0095(15) -0.0004(12) 0.0000(12) 0.0022(12)
C9 0.0078(16) 0.0111(16) 0.0108(16) 0.0027(12) -0.0006(12) -0.0032(12)
C10 0.0124(17) 0.0092(17) 0.0082(15) 0.0009(12) -0.0032(13) -0.0017(12)
N1 0.0071(13) 0.0092(15) 0.0092(12) -0.0014(10) -0.0024(10) 0.0019(10)
N2 0.0081(13) 0.0097(13) 0.0089(12) 0.0001(10) -0.0012(11) 0.0018(10)

loop_
_atom_type_symbol
_atom_type_description
_atom_type_scat_dispersion_real
_atom_type_scat_dispersion_imag
_atom_type_scat_source
C C 0.0033 0.0016 'International Tables Vol C Tables 4.2.6.8 and 6.1.1.4'
H H 0.0000 0.0000 'International Tables Vol C Tables 4.2.6.8 and 6.1.1.4'
N N 0.0061 0.0033 'International Tables Vol C Tables 4.2.6.8 and 6.1.1.4'
O O 0.0106 0.0060 'International Tables Vol C Tables 4.2.6.8 and 6.1.1.4'
Cu Cu 0.3201 1.2651 'International Tables Vol C Tables 4.2.6.8 and 6.1.1.4'
Mo Mo -1.6832 0.6857 'International Tables Vol C Tables 4.2.6.8 and 6.1.1.4'

loop_
_geom_angle_atom_site_label_1
_geom_angle_atom_site_label_2
_geom_angle_atom_site_label_3
_geom_angle
_geom_angle_site_symmetry_1
_geom_angle_site_symmetry_3
_geom_angle_publ_flag
O1 Cu1 O3 172.79(10) . 6_556 ?
O1 Cu1 N1 91.03(10) . . ?
O3 Cu1 N1 87.11(10) 6_556 . ?
O1 Cu1 N2 90.49(10) . . ?
O3 Cu1 N2 89.39(10) 6_556 . ?
N1 Cu1 N2 163.90(10) . . ?
O1 Cu1 O2 94.61(9) . 3_745 ?
O3 Cu1 O2 92.43(9) 6_556 3_745 ?
N1 Cu1 O2 92.33(10) . 3_745 ?
N2 Cu1 O2 103.52(10) . 3_745 ?
O4 Mo1 O2 109.82(11) . . ?
O4 Mo1 O1 108.80(10) . . ?
O2 Mo1 O1 109.45(10) . . ?
O4 Mo1 O3 109.38(10) . . ?
O2 Mo1 O3 109.99(11) . . ?
O1 Mo1 O3 109.38(10) . . ?
Mo1 O1 Cu1 169.80(13) . . ?
Mo1 O2 Cu1 167.16(13) . 3_755 ?
Mo1 O3 Cu1 130.54(12) . 6_656 ?
N1 C1 C2 123.1(3) . . ?
C1 C2 C3 117.6(3) . . ?
C1 C2 C8 122.3(3) . 2_654 ?
C3 C2 C8 120.1(3) . 2_654 ?
C4 C3 C2 119.1(3) . . ?
C3 C4 C5 119.7(3) . . ?
N1 C5 C4 122.0(3) . . ?
N2 C6 C7 123.9(3) . . ?
C6 C7 C8 120.0(3) . . ?
C9 C8 C7 116.3(3) . . ?
C9 C8 C2 120.6(3) . 2_655 ?
C7 C8 C2 122.9(3) . 2_655 ?
C10 C9 C8 120.9(3) . . ?
N2 C10 C9 122.7(3) . . ?
C5 N1 C1 118.4(3) . . ?
C5 N1 Cu1 119.6(2) . . ?
C1 N1 Cu1 121.9(2) . . ?
C10 N2 C6 116.0(3) . . ?
C10 N2 Cu1 120.2(2) . . ?
C6 N2 Cu1 123.6(2) . . ?

loop_
_geom_bond_atom_site_label_1
_geom_bond_atom_site_label_2
_geom_bond_distance
_geom_bond_site_symmetry_2
_geom_bond_publ_flag
Cu1 O1 1.939(2) . ?
Cu1 O3 1.944(2) 6_556 ?
Cu1 N1 2.030(3) . ?
Cu1 N2 2.048(3) . ?
Cu1 O2 2.213(2) 3_745 ?
Mo1 O4 1.730(2) . ?
Mo1 O2 1.739(2) . ?
Mo1 O1 1.781(2) . ?
Mo1 O3 1.784(2) . ?
O2 Cu1 2.213(2) 3_755 ?
O3 Cu1 1.944(2) 6_656 ?
C1 N1 1.344(4) . ?
C1 C2 1.391(4) . ?
C2 C3 1.402(4) . ?
C2 C8 1.483(4) 2_654 ?
C3 C4 1.376(4) . ?
C4 C5 1.381(4) . ?
C5 N1 1.343(4) . ?
C6 N2 1.359(4) . ?
C6 C7 1.367(4) . ?
C7 C8 1.394(4) . ?
C8 C9 1.390(4) . ?
C8 C2 1.483(4) 2_655 ?
C9 C10 1.376(4) . ?
C10 N2 1.356(4) . ?
